data_1577010
loop_
_publ_author_name
'Zapf, Ludwig'
'Rivard, Eric'

_publ_section_title
;
 Achieving (quasi)-monocoordination in metal complexes with an
 exceptionally bulky carbene ligand.
;
_journal_issue 13
_journal_name_full 'Chemical science'
_journal_page_first 6500
_journal_page_last 6506
_journal_paper_doi 10.1039/d5sc09514j
_journal_volume 17
_journal_year 2026
_chemical_formula_moiety 'C47 H34 Cl N2 O2 Rh, 2(C H2 Cl2)'
_chemical_formula_sum 'C49 H38 Cl5 N2 O2 Rh'
_chemical_formula_weight 966.97
_space_group_crystal_system triclinic
_space_group_IT_number 2
_space_group_name_Hall '-P 1'
_space_group_name_H-M_alt 'P -1'
_atom_sites_solution_hydrogens geom
_atom_sites_solution_primary dual
_atom_sites_solution_secondary difmap
_audit_creation_date 2025-07-22
_audit_update_record
;
2025-11-25 deposited with the CCDC.	2026-02-02 downloaded from the CCDC.
;
_cell_angle_alpha 96.123(2)
_cell_angle_beta 101.3490(10)
_cell_angle_gamma 96.337(2)
_cell_formula_units_Z 2
_cell_length_a 10.2314(3)
_cell_length_b 12.1580(4)
_cell_length_c 17.7859(6)
_cell_measurement_reflns_used 9904
_cell_measurement_temperature 173(2)
_cell_measurement_theta_max 24.96
_cell_measurement_theta_min 2.57
_cell_volume 2137.14(12)
_computing_cell_refinement 'Saint+ ver. 8.41 (Bruker AXS)'
_computing_data_collection 'BIS 6.2.14 / APEX4 ver. 2021.10 (Bruker AXS)'
_computing_data_reduction 'Saint+ ver. 8.41 (Bruker AXS)'
_computing_molecular_graphics 'ShelXLe (Huebschle et all, 2011)'
_computing_publication_material 'SHELXL-2019/1 (Sheldrick, 2019)'
_computing_structure_refinement 'SHELXL-2019/1 (Sheldrick, 2019)'
_computing_structure_solution 'SHELXT 2018/2 (Sheldrick, 2018)'
_diffrn_ambient_environment N~2~
_diffrn_ambient_temperature 173(2)
_diffrn_detector CPA
_diffrn_detector_area_resol_mean 7.5
_diffrn_detector_type 'Photon III'
_diffrn_measured_fraction_theta_full 1.000
_diffrn_measured_fraction_theta_max 1.000
_diffrn_measurement_device 'four-circle diffractometer'
_diffrn_measurement_device_type 'Bruker D8-Venture'
_diffrn_measurement_method '\f and \w scans'
_diffrn_orient_matrix_type
;
 Sparks R.A., Computational Crystallography p1-18 (Clarendon Press, 1982)
;
_diffrn_orient_matrix_UB_11 0.0219863
_diffrn_orient_matrix_UB_12 -0.0724792
_diffrn_orient_matrix_UB_13 0.0176000
_diffrn_orient_matrix_UB_21 0.0832113
_diffrn_orient_matrix_UB_22 0.0398483
_diffrn_orient_matrix_UB_23 0.0361506
_diffrn_orient_matrix_UB_31 -0.0520957
_diffrn_orient_matrix_UB_32 0.0113334
_diffrn_orient_matrix_UB_33 0.0415931
_diffrn_radiation_monochromator 'multi-layer mirror'
_diffrn_radiation_probe x-ray
_diffrn_radiation_type MoK\a
_diffrn_radiation_wavelength 0.71073
_diffrn_radiation_xray_symbol K-L~2,3~
_diffrn_reflns_av_R_equivalents 0.0957
_diffrn_reflns_av_unetI/netI 0.0396
_diffrn_reflns_Laue_measured_fraction_full 1.000
_diffrn_reflns_Laue_measured_fraction_max 1.000
_diffrn_reflns_limit_h_max 12
_diffrn_reflns_limit_h_min -12
_diffrn_reflns_limit_k_max 14
_diffrn_reflns_limit_k_min -14
_diffrn_reflns_limit_l_max 21
_diffrn_reflns_limit_l_min -21
_diffrn_reflns_number 100648
_diffrn_reflns_point_group_measured_fraction_full 1.000
_diffrn_reflns_point_group_measured_fraction_max 1.000
_diffrn_reflns_theta_full 26.000
_diffrn_reflns_theta_max 26.022
_diffrn_reflns_theta_min 1.937
_diffrn_source 'micro-focus sealed X-ray tube'
_diffrn_source_type 'Incoatec ImS 2.0'
_diffrn_standards_number 0
_exptl_absorpt_coefficient_mu 0.755
_exptl_absorpt_correction_T_max 0.7422
_exptl_absorpt_correction_T_min 0.7102
_exptl_absorpt_correction_type multi-scan
_exptl_absorpt_process_details 'SADABS 2016/2 (Bruker AXS)'
_exptl_crystal_colour yellow
_exptl_crystal_density_diffrn 1.503
_exptl_crystal_description plate
_exptl_crystal_F_000 984
_exptl_crystal_preparation
;
 Crystals were grown at 20 \%C from saturated solution in DCM. For data 
 collection the crystal was immersed in a film of perfluoropolyether oil, 
 mounted on a polyimide loop and transferred to stream of cold nitrogen 
 (Oxford Cryostream 800).
;
_exptl_crystal_size_max 0.170
_exptl_crystal_size_mid 0.090
_exptl_crystal_size_min 0.074
_refine_diff_density_max 1.042
_refine_diff_density_min -0.908
_refine_diff_density_rms 0.076
_refine_ls_extinction_method none
_refine_ls_goodness_of_fit_ref 1.093
_refine_ls_hydrogen_treatment constr
_refine_ls_matrix_type full
_refine_ls_number_parameters 532
_refine_ls_number_reflns 8409
_refine_ls_number_restraints 0
_refine_ls_restrained_S_all 1.093
_refine_ls_R_factor_all 0.0507
_refine_ls_R_factor_gt 0.0393
_refine_ls_shift/su_max 0.001
_refine_ls_shift/su_mean 0.000
_refine_ls_structure_factor_coef Fsqd
_refine_ls_weighting_details
;
 w=1/[\s^2^(Fo^2^)+(0.0162P)^2^+3.8314P] where P=(Fo^2^+2Fc^2^)/3
;
_refine_ls_weighting_scheme calc
_refine_ls_wR_factor_gt 0.0831
_refine_ls_wR_factor_ref 0.0900
_reflns_Friedel_coverage 0.000
_reflns_number_gt 7118
_reflns_number_total 8409
_reflns_threshold_expression 'I > 2\s(I)'
_cod_data_source_file d5sc09514j3.cif
_cod_data_source_block 6-2CH2Cl2
_cod_database_code 1577010
_shelx_shelxl_version_number 2019/1
_shelx_space_group_comment
;
 The symmetry employed for this shelxl refinement is uniquely defined by the 
 following loop, which should always be used as a source of symmetry 
 information in preference to the above space-group names. They are only 
 intended as comments.
;
_exptl_absorpt_special_details
;
 Incident beam scaling, empirical absorption correction using spherical 
 harmonics, and outlier rejection was employed as implemented in SADABS. 
 Additional spherical absorption correction with mu*r value set to 0.2 was 
 applied.
;
_shelx_estimated_absorpt_t_min 0.882
_shelx_estimated_absorpt_t_max 0.946

loop_
_space_group_symop_operation_xyz
'x, y, z'
'-x, -y, -z'

loop_
_atom_site_label
_atom_site_type_symbol
_atom_site_fract_x
_atom_site_fract_y
_atom_site_fract_z
_atom_site_U_iso_or_equiv
_atom_site_adp_type
_atom_site_occupancy
_atom_site_site_symmetry_order
_atom_site_calc_flag
_atom_site_refinement_flags_posn
_atom_site_refinement_flags_adp
_atom_site_refinement_flags_occupancy
_atom_site_disorder_assembly
_atom_site_disorder_group
Rh1 Rh 0.27362(2) 0.85764(2) 0.82156(2) 0.02437(7) Uani 1 1 d . . . . .
Cl1 Cl 0.04223(9) 0.77862(7) 0.76976(5) 0.0419(2) Uani 1 1 d . . . . .
Cl2 Cl -0.18695(12) 1.09166(10) 0.75580(8) 0.0726(3) Uani 1 1 d . . . . .
Cl3 Cl -0.10351(13) 1.00204(13) 0.90097(8) 0.0792(4) Uani 1 1 d . . . . .
Cl4 Cl 0.71849(13) 0.32090(10) 0.65334(9) 0.0812(4) Uani 1 1 d . . . . .
Cl5 Cl 0.86904(14) 0.52988(14) 0.64040(11) 0.1019(6) Uani 1 1 d . . . . .
O1 O 0.5567(3) 0.9418(2) 0.87561(16) 0.0465(6) Uani 1 1 d . . . . .
O2 O 0.2182(3) 1.0477(2) 0.93126(18) 0.0647(9) Uani 1 1 d . . . . .
N1 N 0.3417(2) 0.62669(18) 0.76669(13) 0.0194(5) Uani 1 1 d . . . . .
N2 N 0.3212(2) 0.72905(19) 0.67211(13) 0.0202(5) Uani 1 1 d . . . . .
C1 C 0.2770(3) 0.4814(2) 0.84654(16) 0.0212(6) Uani 1 1 d . . . . .
C2 C 0.1606(3) 0.4466(3) 0.78957(17) 0.0264(6) Uani 1 1 d . . . . .
H2 H 0.144212 0.483876 0.745011 0.032 Uiso 1 1 calc R U . . .
C3 C 0.0686(3) 0.3583(3) 0.79739(19) 0.0327(7) Uani 1 1 d . . . . .
H3 H -0.009311 0.334501 0.757616 0.039 Uiso 1 1 calc R U . . .
C4 C 0.0890(3) 0.3043(3) 0.8626(2) 0.0351(8) Uani 1 1 d . . . . .
H4 H 0.025684 0.243675 0.867638 0.042 Uiso 1 1 calc R U . . .
C5 C 0.2023(3) 0.3394(3) 0.92004(18) 0.0314(7) Uani 1 1 d . . . . .
H5 H 0.216859 0.302904 0.965018 0.038 Uiso 1 1 calc R U . . .
C6 C 0.2952(3) 0.4276(2) 0.91265(17) 0.0262(6) Uani 1 1 d . . . . .
H6 H 0.372063 0.451734 0.953055 0.031 Uiso 1 1 calc R U . . .
C7 C 0.3765(3) 0.5860(2) 0.84490(16) 0.0208(6) Uani 1 1 d . . . . .
C8 C 0.3560(3) 0.5584(2) 0.70085(16) 0.0211(6) Uani 1 1 d . . . . .
C9 C 0.3419(3) 0.6228(2) 0.64073(16) 0.0211(6) Uani 1 1 d . . . . .
C10 C 0.3207(3) 0.7309(2) 0.74913(16) 0.0191(6) Uani 1 1 d . . . . .
C11 C 0.5258(3) 0.5669(2) 0.85294(16) 0.0225(6) Uani 1 1 d . . . . .
C12 C 0.6175(3) 0.6555(3) 0.84251(17) 0.0276(7) Uani 1 1 d . . . . .
H12 H 0.585866 0.723170 0.829871 0.033 Uiso 1 1 calc R U . . .
C13 C 0.7528(3) 0.6467(3) 0.85019(19) 0.0350(8) Uani 1 1 d . . . . .
H13 H 0.813153 0.707934 0.842956 0.042 Uiso 1 1 calc R U . . .
C14 C 0.8002(3) 0.5487(3) 0.8684(2) 0.0408(8) Uani 1 1 d . . . . .
H14 H 0.893378 0.542577 0.874643 0.049 Uiso 1 1 calc R U . . .
C15 C 0.7108(3) 0.4597(3) 0.8775(2) 0.0382(8) Uani 1 1 d . . . . .
H15 H 0.742725 0.391666 0.888991 0.046 Uiso 1 1 calc R U . . .
C16 C 0.5748(3) 0.4687(3) 0.86992(17) 0.0285(7) Uani 1 1 d . . . . .
H16 H 0.514719 0.406749 0.876475 0.034 Uiso 1 1 calc R U . . .
C17 C 0.3587(3) 0.6695(2) 0.91302(16) 0.0234(6) Uani 1 1 d . . . . .
C18 C 0.2287(3) 0.6841(2) 0.92190(18) 0.0280(7) Uani 1 1 d . . . . .
H18 H 0.153438 0.648243 0.883622 0.034 Uiso 1 1 calc R U . . .
C19 C 0.2083(4) 0.7503(3) 0.9860(2) 0.0364(8) Uani 1 1 d . . . . .
H19 H 0.119496 0.760746 0.990805 0.044 Uiso 1 1 calc R U . . .
C20 C 0.3167(4) 0.8010(3) 1.04271(19) 0.0382(8) Uani 1 1 d . . . . .
H20 H 0.302607 0.845679 1.086832 0.046 Uiso 1 1 calc R U . . .
C21 C 0.4441(4) 0.7868(3) 1.03523(18) 0.0348(8) Uani 1 1 d . . . . .
H21 H 0.518716 0.822084 1.074192 0.042 Uiso 1 1 calc R U . . .
C22 C 0.4658(3) 0.7212(2) 0.97111(17) 0.0267(6) Uani 1 1 d . . . . .
H22 H 0.555094 0.711564 0.966973 0.032 Uiso 1 1 calc R U . . .
C23 C 0.3782(3) 0.4472(2) 0.68899(17) 0.0251(6) Uani 1 1 d . . . . .
H23 H 0.389667 0.403471 0.730390 0.030 Uiso 1 1 calc R U . . .
C24 C 0.3827(3) 0.4035(2) 0.61521(18) 0.0282(7) Uani 1 1 d . . . . .
H24 H 0.396740 0.327781 0.605412 0.034 Uiso 1 1 calc R U . . .
C25 C 0.3671(3) 0.4677(3) 0.55439(18) 0.0281(7) Uani 1 1 d . . . . .
H25 H 0.369835 0.434569 0.503973 0.034 Uiso 1 1 calc R U . . .
C26 C 0.3477(3) 0.5785(2) 0.56579(16) 0.0250(6) Uani 1 1 d . . . . .
H26 H 0.338755 0.622544 0.524527 0.030 Uiso 1 1 calc R U . . .
C27 C 0.3223(3) 0.8246(2) 0.62401(16) 0.0219(6) Uani 1 1 d . . . . .
C28 C 0.1954(3) 0.8026(2) 0.55819(16) 0.0239(6) Uani 1 1 d . . . . .
C29 C 0.1709(3) 0.8826(3) 0.50793(18) 0.0304(7) Uani 1 1 d . . . . .
H29 H 0.232502 0.949158 0.515217 0.036 Uiso 1 1 calc R U . . .
C30 C 0.0590(3) 0.8669(3) 0.44786(19) 0.0361(8) Uani 1 1 d . . . . .
H30 H 0.045087 0.922163 0.414242 0.043 Uiso 1 1 calc R U . . .
C31 C -0.0322(3) 0.7715(3) 0.43668(19) 0.0382(8) Uani 1 1 d . . . . .
H31 H -0.107013 0.759106 0.394201 0.046 Uiso 1 1 calc R U . . .
C32 C -0.0137(3) 0.6942(3) 0.4877(2) 0.0373(8) Uani 1 1 d . . . . .
H32 H -0.078080 0.629457 0.481402 0.045 Uiso 1 1 calc R U . . .
C33 C 0.0982(3) 0.7099(3) 0.54843(18) 0.0293(7) Uani 1 1 d . . . . .
H33 H 0.108291 0.656498 0.583741 0.035 Uiso 1 1 calc R U . . .
C34 C 0.4527(4) 0.9125(3) 0.85691(19) 0.0370(8) Uani 1 1 d . . . . .
C35 C 0.3222(3) 0.9402(2) 0.67012(16) 0.0221(6) Uani 1 1 d . . . . .
C36 C 0.4379(3) 1.0169(2) 0.69481(17) 0.0287(7) Uani 1 1 d . . . . .
H36 H 0.521305 0.997468 0.685606 0.034 Uiso 1 1 calc R U . . .
C37 C 0.4328(4) 1.1221(3) 0.73297(19) 0.0343(7) Uani 1 1 d . . . . .
H37 H 0.513095 1.173130 0.750465 0.041 Uiso 1 1 calc R U . . .
C38 C 0.3126(4) 1.1527(3) 0.74553(19) 0.0340(7) Uani 1 1 d . . . . .
H38 H 0.309613 1.224476 0.771522 0.041 Uiso 1 1 calc R U . . .
C39 C 0.1961(3) 1.0780(3) 0.71999(18) 0.0332(7) Uani 1 1 d . . . . .
H39 H 0.112678 1.098831 0.728087 0.040 Uiso 1 1 calc R U . . .
C40 C 0.2005(3) 0.9724(3) 0.68252(17) 0.0275(6) Uani 1 1 d . . . . .
H40 H 0.119827 0.921772 0.665176 0.033 Uiso 1 1 calc R U . . .
C41 C 0.4565(3) 0.8243(2) 0.59502(17) 0.0233(6) Uani 1 1 d . . . . .
C42 C 0.4697(3) 0.8509(2) 0.52236(17) 0.0281(7) Uani 1 1 d . . . . .
H42 H 0.393397 0.865860 0.486904 0.034 Uiso 1 1 calc R U . . .
C43 C 0.5943(4) 0.8556(3) 0.50146(19) 0.0352(8) Uani 1 1 d . . . . .
H43 H 0.602215 0.874726 0.451982 0.042 Uiso 1 1 calc R U . . .
C44 C 0.7056(4) 0.8331(3) 0.5512(2) 0.0372(8) Uani 1 1 d . . . . .
H44 H 0.790014 0.836640 0.536315 0.045 Uiso 1 1 calc R U . . .
C45 C 0.6944(3) 0.8053(3) 0.6234(2) 0.0347(7) Uani 1 1 d . . . . .
H45 H 0.770773 0.788758 0.658055 0.042 Uiso 1 1 calc R U . . .
C46 C 0.5707(3) 0.8017(3) 0.64477(18) 0.0278(7) Uani 1 1 d . . . . .
H46 H 0.563810 0.783299 0.694568 0.033 Uiso 1 1 calc R U . . .
C47 C 0.2320(4) 0.9755(3) 0.8897(2) 0.0384(8) Uani 1 1 d . . . . .
C48 C -0.1718(5) 0.9721(4) 0.8022(3) 0.0627(12) Uani 1 1 d . . . . .
H48A H -0.261848 0.928071 0.794414 0.075 Uiso 1 1 calc R U . . .
H48B H -0.114158 0.925446 0.777736 0.075 Uiso 1 1 calc R U . . .
C49 C 0.7274(6) 0.4664(4) 0.6643(3) 0.0728(14) Uani 1 1 d . . . . .
H49A H 0.646898 0.487356 0.631124 0.087 Uiso 1 1 calc R U . . .
H49B H 0.726900 0.493695 0.718711 0.087 Uiso 1 1 calc R U . . .

loop_
_atom_site_aniso_label
_atom_site_aniso_U_11
_atom_site_aniso_U_22
_atom_site_aniso_U_33
_atom_site_aniso_U_23
_atom_site_aniso_U_13
_atom_site_aniso_U_12
Rh1 0.03037(13) 0.01917(12) 0.02503(13) 0.00369(9) 0.00798(10) 0.00502(9)
Cl1 0.0335(4) 0.0408(5) 0.0525(5) 0.0109(4) 0.0087(4) 0.0063(4)
Cl2 0.0504(6) 0.0609(7) 0.0962(9) 0.0064(6) 0.0011(6) -0.0071(5)
Cl3 0.0599(7) 0.1029(10) 0.0696(8) -0.0102(7) 0.0016(6) 0.0305(7)
Cl4 0.0599(7) 0.0530(7) 0.1139(11) 0.0060(7) -0.0159(7) 0.0010(6)
Cl5 0.0558(8) 0.1015(11) 0.1367(14) 0.0533(10) -0.0133(8) -0.0151(7)
O1 0.0394(15) 0.0326(14) 0.0650(18) 0.0031(12) 0.0084(13) 0.0021(12)
O2 0.082(2) 0.0413(16) 0.076(2) -0.0145(15) 0.0391(18) 0.0102(15)
N1 0.0248(12) 0.0162(11) 0.0172(11) 0.0038(9) 0.0033(9) 0.0032(9)
N2 0.0228(12) 0.0174(12) 0.0206(12) 0.0053(9) 0.0036(10) 0.0030(9)
C1 0.0235(14) 0.0177(14) 0.0226(14) 0.0028(11) 0.0058(12) 0.0023(11)
C2 0.0249(15) 0.0280(16) 0.0254(15) 0.0065(12) 0.0023(12) 0.0029(12)
C3 0.0262(16) 0.0314(17) 0.0357(18) 0.0021(14) 0.0001(14) -0.0026(13)
C4 0.0323(18) 0.0287(17) 0.043(2) 0.0063(15) 0.0110(15) -0.0059(14)
C5 0.0377(18) 0.0266(16) 0.0309(17) 0.0105(13) 0.0078(14) 0.0004(14)
C6 0.0292(16) 0.0240(15) 0.0243(15) 0.0067(12) 0.0032(12) 0.0005(12)
C7 0.0237(15) 0.0199(14) 0.0191(14) 0.0068(11) 0.0015(11) 0.0047(11)
C8 0.0200(14) 0.0200(14) 0.0228(14) 0.0042(11) 0.0031(11) 0.0011(11)
C9 0.0213(14) 0.0190(14) 0.0220(14) 0.0037(11) 0.0022(11) 0.0016(11)
C10 0.0159(13) 0.0198(14) 0.0212(14) 0.0058(11) 0.0013(11) 0.0017(11)
C11 0.0241(15) 0.0254(15) 0.0175(14) 0.0031(11) 0.0031(11) 0.0029(12)
C12 0.0276(16) 0.0260(16) 0.0292(16) 0.0074(13) 0.0045(13) 0.0030(13)
C13 0.0275(17) 0.0383(19) 0.0390(19) 0.0076(15) 0.0080(14) -0.0007(14)
C14 0.0228(17) 0.055(2) 0.048(2) 0.0141(18) 0.0081(15) 0.0106(16)
C15 0.0350(19) 0.039(2) 0.045(2) 0.0149(16) 0.0082(16) 0.0162(15)
C16 0.0291(16) 0.0289(16) 0.0289(16) 0.0093(13) 0.0058(13) 0.0054(13)
C17 0.0315(16) 0.0196(14) 0.0199(14) 0.0057(11) 0.0063(12) 0.0026(12)
C18 0.0311(17) 0.0246(16) 0.0289(16) 0.0044(13) 0.0071(13) 0.0043(13)
C19 0.045(2) 0.0307(18) 0.0389(19) 0.0066(15) 0.0185(16) 0.0100(15)
C20 0.061(2) 0.0261(17) 0.0291(17) 0.0006(14) 0.0151(17) 0.0063(16)
C21 0.050(2) 0.0259(17) 0.0243(16) 0.0009(13) 0.0012(15) -0.0009(15)
C22 0.0326(17) 0.0226(15) 0.0233(15) 0.0050(12) 0.0019(13) 0.0026(13)
C23 0.0303(16) 0.0200(15) 0.0261(15) 0.0053(12) 0.0061(13) 0.0049(12)
C24 0.0323(17) 0.0200(15) 0.0315(17) 0.0003(12) 0.0052(13) 0.0051(13)
C25 0.0295(16) 0.0293(16) 0.0245(15) -0.0009(12) 0.0069(13) 0.0024(13)
C26 0.0269(15) 0.0268(16) 0.0204(14) 0.0039(12) 0.0033(12) 0.0024(12)
C27 0.0241(15) 0.0215(14) 0.0205(14) 0.0081(11) 0.0027(11) 0.0032(12)
C28 0.0245(15) 0.0260(15) 0.0216(14) 0.0064(12) 0.0029(12) 0.0048(12)
C29 0.0338(17) 0.0289(17) 0.0280(16) 0.0105(13) 0.0014(13) 0.0047(13)
C30 0.0380(19) 0.042(2) 0.0298(17) 0.0144(15) 0.0005(14) 0.0125(16)
C31 0.0288(18) 0.050(2) 0.0312(18) 0.0060(16) -0.0051(14) 0.0077(16)
C32 0.0260(17) 0.040(2) 0.043(2) 0.0064(16) 0.0018(15) -0.0014(14)
C33 0.0235(16) 0.0309(17) 0.0345(17) 0.0100(14) 0.0050(13) 0.0046(13)
C34 0.063(3) 0.0214(17) 0.0302(18) 0.0045(13) 0.0140(18) 0.0126(17)
C35 0.0290(15) 0.0191(14) 0.0190(14) 0.0072(11) 0.0031(12) 0.0053(12)
C36 0.0338(17) 0.0242(16) 0.0280(16) 0.0052(13) 0.0065(13) 0.0020(13)
C37 0.043(2) 0.0244(16) 0.0336(18) 0.0057(13) 0.0062(15) -0.0023(14)
C38 0.050(2) 0.0203(16) 0.0330(17) 0.0068(13) 0.0081(15) 0.0085(14)
C39 0.0398(19) 0.0314(17) 0.0317(17) 0.0082(14) 0.0069(14) 0.0167(15)
C40 0.0289(16) 0.0269(16) 0.0260(15) 0.0071(12) 0.0015(13) 0.0058(13)
C41 0.0276(15) 0.0171(14) 0.0261(15) 0.0049(11) 0.0072(12) 0.0015(11)
C42 0.0354(17) 0.0225(15) 0.0262(16) 0.0041(12) 0.0072(13) 0.0011(13)
C43 0.047(2) 0.0278(17) 0.0338(18) 0.0022(14) 0.0196(16) -0.0016(15)
C44 0.0367(19) 0.0276(17) 0.051(2) -0.0010(15) 0.0237(17) -0.0006(14)
C45 0.0267(17) 0.0322(18) 0.045(2) 0.0025(15) 0.0084(15) 0.0035(14)
C46 0.0259(16) 0.0299(16) 0.0273(16) 0.0057(13) 0.0043(13) 0.0028(13)
C47 0.046(2) 0.0289(18) 0.044(2) 0.0067(16) 0.0168(17) 0.0060(15)
C48 0.057(3) 0.057(3) 0.068(3) -0.013(2) 0.008(2) 0.010(2)
C49 0.098(4) 0.062(3) 0.066(3) 0.003(2) 0.039(3) 0.006(3)

loop_
_atom_type_symbol
_atom_type_description
_atom_type_scat_dispersion_real
_atom_type_scat_dispersion_imag
_atom_type_scat_source
C C 0.0033 0.0016 'International Tables Vol C Tables 4.2.6.8 and 6.1.1.4'
H H 0.0000 0.0000 'International Tables Vol C Tables 4.2.6.8 and 6.1.1.4'
Cl Cl 0.1484 0.1585 'International Tables Vol C Tables 4.2.6.8 and 6.1.1.4'
N N 0.0061 0.0033 'International Tables Vol C Tables 4.2.6.8 and 6.1.1.4'
O O 0.0106 0.0060 'International Tables Vol C Tables 4.2.6.8 and 6.1.1.4'
Rh Rh -1.1178 0.9187 'International Tables Vol C Tables 4.2.6.8 and 6.1.1.4'

loop_
_exptl_crystal_face_index_h
_exptl_crystal_face_index_k
_exptl_crystal_face_index_l
_exptl_crystal_face_perp_dist
-2.00 -2.00 -1.00 0.0420
-2.00 0.00 1.00 0.0300
-2.00 1.00 0.00 0.0360
-1.00 1.00 2.00 0.0500
-1.00 -1.00 2.00 0.0580
-1.00 0.00 2.00 0.0350
-1.00 -2.00 1.00 0.0640
-1.00 -1.00 1.00 0.0550
-1.00 -2.00 -1.00 0.0490
-1.00 0.00 -1.00 0.0270
0.00 -1.00 0.00 0.0680
0.00 1.00 0.00 0.0580
0.00 -1.00 -2.00 0.0310
0.00 0.00 -1.00 0.0340
0.00 0.00 1.00 0.0390
0.00 1.00 -1.00 0.0670
1.00 -1.00 -2.00 0.0510
1.00 -2.00 -2.00 0.0580
1.00 0.00 -2.00 0.0460
1.00 0.00 1.00 0.0420
2.00 0.00 -1.00 0.0560
2.00 -1.00 0.00 0.0630
2.00 1.00 1.00 0.0350

loop_
_geom_angle_atom_site_label_1
_geom_angle_atom_site_label_2
_geom_angle_atom_site_label_3
_geom_angle
_geom_angle_site_symmetry_1
_geom_angle_site_symmetry_3
_geom_angle_publ_flag
C34 Rh1 C47 88.16(15) . . ?
C34 Rh1 C10 91.20(12) . . ?
C47 Rh1 C10 179.29(14) . . ?
C34 Rh1 Cl1 176.79(10) . . ?
C47 Rh1 Cl1 95.02(11) . . ?
C10 Rh1 Cl1 85.63(8) . . ?
C10 N1 C8 110.4(2) . . ?
C10 N1 C7 129.7(2) . . ?
C8 N1 C7 118.7(2) . . ?
C10 N2 C9 110.2(2) . . ?
C10 N2 C27 129.4(2) . . ?
C9 N2 C27 119.8(2) . . ?
C2 C1 C6 118.1(3) . . ?
C2 C1 C7 123.0(3) . . ?
C6 C1 C7 118.4(2) . . ?
C3 C2 C1 120.6(3) . . ?
C3 C2 H2 119.7 . . ?
C1 C2 H2 119.7 . . ?
C4 C3 C2 120.7(3) . . ?
C4 C3 H3 119.7 . . ?
C2 C3 H3 119.7 . . ?
C5 C4 C3 119.3(3) . . ?
C5 C4 H4 120.4 . . ?
C3 C4 H4 120.4 . . ?
C4 C5 C6 120.5(3) . . ?
C4 C5 H5 119.8 . . ?
C6 C5 H5 119.8 . . ?
C5 C6 C1 120.8(3) . . ?
C5 C6 H6 119.6 . . ?
C1 C6 H6 119.6 . . ?
N1 C7 C1 109.2(2) . . ?
N1 C7 C17 113.8(2) . . ?
C1 C7 C17 104.0(2) . . ?
N1 C7 C11 103.9(2) . . ?
C1 C7 C11 115.3(2) . . ?
C17 C7 C11 111.0(2) . . ?
C9 C8 C23 121.2(3) . . ?
C9 C8 N1 106.6(2) . . ?
C23 C8 N1 132.2(3) . . ?
C8 C9 C26 121.2(3) . . ?
C8 C9 N2 106.6(2) . . ?
C26 C9 N2 132.2(3) . . ?
N1 C10 N2 106.2(2) . . ?
N1 C10 Rh1 126.09(19) . . ?
N2 C10 Rh1 127.26(19) . . ?
C16 C11 C12 117.8(3) . . ?
C16 C11 C7 124.6(3) . . ?
C12 C11 C7 117.6(3) . . ?
C13 C12 C11 121.5(3) . . ?
C13 C12 H12 119.2 . . ?
C11 C12 H12 119.2 . . ?
C14 C13 C12 119.9(3) . . ?
C14 C13 H13 120.1 . . ?
C12 C13 H13 120.1 . . ?
C13 C14 C15 119.4(3) . . ?
C13 C14 H14 120.3 . . ?
C15 C14 H14 120.3 . . ?
C14 C15 C16 120.7(3) . . ?
C14 C15 H15 119.6 . . ?
C16 C15 H15 119.6 . . ?
C11 C16 C15 120.7(3) . . ?
C11 C16 H16 119.7 . . ?
C15 C16 H16 119.7 . . ?
C22 C17 C18 117.8(3) . . ?
C22 C17 C7 122.8(3) . . ?
C18 C17 C7 119.0(3) . . ?
C19 C18 C17 120.8(3) . . ?
C19 C18 H18 119.6 . . ?
C17 C18 H18 119.6 . . ?
C20 C19 C18 120.1(3) . . ?
C20 C19 H19 119.9 . . ?
C18 C19 H19 119.9 . . ?
C21 C20 C19 119.8(3) . . ?
C21 C20 H20 120.1 . . ?
C19 C20 H20 120.1 . . ?
C20 C21 C22 120.5(3) . . ?
C20 C21 H21 119.7 . . ?
C22 C21 H21 119.7 . . ?
C17 C22 C21 120.9(3) . . ?
C17 C22 H22 119.5 . . ?
C21 C22 H22 119.5 . . ?
C24 C23 C8 117.5(3) . . ?
C24 C23 H23 121.2 . . ?
C8 C23 H23 121.2 . . ?
C23 C24 C25 121.4(3) . . ?
C23 C24 H24 119.3 . . ?
C25 C24 H24 119.3 . . ?
C26 C25 C24 121.5(3) . . ?
C26 C25 H25 119.2 . . ?
C24 C25 H25 119.2 . . ?
C25 C26 C9 117.1(3) . . ?
C25 C26 H26 121.5 . . ?
C9 C26 H26 121.5 . . ?
N2 C27 C28 108.6(2) . . ?
N2 C27 C35 114.0(2) . . ?
C28 C27 C35 107.6(2) . . ?
N2 C27 C41 104.1(2) . . ?
C28 C27 C41 113.7(2) . . ?
C35 C27 C41 109.0(2) . . ?
C33 C28 C29 117.2(3) . . ?
C33 C28 C27 123.5(3) . . ?
C29 C28 C27 119.1(3) . . ?
C30 C29 C28 121.5(3) . . ?
C30 C29 H29 119.2 . . ?
C28 C29 H29 119.2 . . ?
C31 C30 C29 120.2(3) . . ?
C31 C30 H30 119.9 . . ?
C29 C30 H30 119.9 . . ?
C30 C31 C32 119.3(3) . . ?
C30 C31 H31 120.3 . . ?
C32 C31 H31 120.3 . . ?
C31 C32 C33 120.6(3) . . ?
C31 C32 H32 119.7 . . ?
C33 C32 H32 119.7 . . ?
C28 C33 C32 121.0(3) . . ?
C28 C33 H33 119.5 . . ?
C32 C33 H33 119.5 . . ?
O1 C34 Rh1 177.8(3) . . ?
C36 C35 C40 118.3(3) . . ?
C36 C35 C27 122.2(3) . . ?
C40 C35 C27 119.3(3) . . ?
C35 C36 C37 120.6(3) . . ?
C35 C36 H36 119.7 . . ?
C37 C36 H36 119.7 . . ?
C38 C37 C36 120.6(3) . . ?
C38 C37 H37 119.7 . . ?
C36 C37 H37 119.7 . . ?
C37 C38 C39 119.4(3) . . ?
C37 C38 H38 120.3 . . ?
C39 C38 H38 120.3 . . ?
C38 C39 C40 120.4(3) . . ?
C38 C39 H39 119.8 . . ?
C40 C39 H39 119.8 . . ?
C39 C40 C35 120.7(3) . . ?
C39 C40 H40 119.7 . . ?
C35 C40 H40 119.7 . . ?
C46 C41 C42 117.9(3) . . ?
C46 C41 C27 119.1(2) . . ?
C42 C41 C27 123.0(3) . . ?
C41 C42 C43 120.3(3) . . ?
C41 C42 H42 119.9 . . ?
C43 C42 H42 119.9 . . ?
C44 C43 C42 121.0(3) . . ?
C44 C43 H43 119.5 . . ?
C42 C43 H43 119.5 . . ?
C43 C44 C45 119.6(3) . . ?
C43 C44 H44 120.2 . . ?
C45 C44 H44 120.2 . . ?
C44 C45 C46 119.5(3) . . ?
C44 C45 H45 120.2 . . ?
C46 C45 H45 120.2 . . ?
C45 C46 C41 121.6(3) . . ?
C45 C46 H46 119.2 . . ?
C41 C46 H46 119.2 . . ?
O2 C47 Rh1 174.5(3) . . ?
Cl3 C48 Cl2 113.3(2) . . ?
Cl3 C48 H48A 108.9 . . ?
Cl2 C48 H48A 108.9 . . ?
Cl3 C48 H48B 108.9 . . ?
Cl2 C48 H48B 108.9 . . ?
H48A C48 H48B 107.7 . . ?
Cl5 C49 Cl4 112.4(3) . . ?
Cl5 C49 H49A 109.1 . . ?
Cl4 C49 H49A 109.1 . . ?
Cl5 C49 H49B 109.1 . . ?
Cl4 C49 H49B 109.1 . . ?
H49A C49 H49B 107.9 . . ?

loop_
_geom_bond_atom_site_label_1
_geom_bond_atom_site_label_2
_geom_bond_distance
_geom_bond_site_symmetry_2
_geom_bond_publ_flag
Rh1 C34 1.840(4) . ?
Rh1 C47 1.916(3) . ?
Rh1 C10 2.061(3) . ?
Rh1 Cl1 2.4139(9) . ?
Cl2 C48 1.753(5) . ?
Cl3 C48 1.742(5) . ?
Cl4 C49 1.749(5) . ?
Cl5 C49 1.715(5) . ?
O1 C34 1.058(4) . ?
O2 C47 1.126(4) . ?
N1 C10 1.367(3) . ?
N1 C8 1.403(3) . ?
N1 C7 1.515(3) . ?
N2 C10 1.369(3) . ?
N2 C9 1.406(3) . ?
N2 C27 1.514(3) . ?
C1 C2 1.395(4) . ?
C1 C6 1.396(4) . ?
C1 C7 1.545(4) . ?
C2 C3 1.385(4) . ?
C2 H2 0.9500 . ?
C3 C4 1.384(5) . ?
C3 H3 0.9500 . ?
C4 C5 1.379(5) . ?
C4 H4 0.9500 . ?
C5 C6 1.388(4) . ?
C5 H5 0.9500 . ?
C6 H6 0.9500 . ?
C7 C17 1.548(4) . ?
C7 C11 1.552(4) . ?
C8 C9 1.385(4) . ?
C8 C23 1.396(4) . ?
C9 C26 1.399(4) . ?
C11 C16 1.385(4) . ?
C11 C12 1.401(4) . ?
C12 C13 1.381(4) . ?
C12 H12 0.9500 . ?
C13 C14 1.381(5) . ?
C13 H13 0.9500 . ?
C14 C15 1.382(5) . ?
C14 H14 0.9500 . ?
C15 C16 1.389(4) . ?
C15 H15 0.9500 . ?
C16 H16 0.9500 . ?
C17 C22 1.388(4) . ?
C17 C18 1.398(4) . ?
C18 C19 1.388(4) . ?
C18 H18 0.9500 . ?
C19 C20 1.380(5) . ?
C19 H19 0.9500 . ?
C20 C21 1.364(5) . ?
C20 H20 0.9500 . ?
C21 C22 1.389(4) . ?
C21 H21 0.9500 . ?
C22 H22 0.9500 . ?
C23 C24 1.374(4) . ?
C23 H23 0.9500 . ?
C24 C25 1.395(4) . ?
C24 H24 0.9500 . ?
C25 C26 1.382(4) . ?
C25 H25 0.9500 . ?
C26 H26 0.9500 . ?
C27 C28 1.545(4) . ?
C27 C35 1.551(4) . ?
C27 C41 1.559(4) . ?
C28 C33 1.390(4) . ?
C28 C29 1.400(4) . ?
C29 C30 1.384(4) . ?
C29 H29 0.9500 . ?
C30 C31 1.376(5) . ?
C30 H30 0.9500 . ?
C31 C32 1.378(5) . ?
C31 H31 0.9500 . ?
C32 C33 1.391(4) . ?
C32 H32 0.9500 . ?
C33 H33 0.9500 . ?
C35 C36 1.388(4) . ?
C35 C40 1.397(4) . ?
C36 C37 1.394(4) . ?
C36 H36 0.9500 . ?
C37 C38 1.376(5) . ?
C37 H37 0.9500 . ?
C38 C39 1.382(5) . ?
C38 H38 0.9500 . ?
C39 C40 1.391(4) . ?
C39 H39 0.9500 . ?
C40 H40 0.9500 . ?
C41 C46 1.393(4) . ?
C41 C42 1.393(4) . ?
C42 C43 1.393(4) . ?
C42 H42 0.9500 . ?
C43 C44 1.371(5) . ?
C43 H43 0.9500 . ?
C44 C45 1.385(5) . ?
C44 H44 0.9500 . ?
C45 C46 1.389(4) . ?
C45 H45 0.9500 . ?
C46 H46 0.9500 . ?
C48 H48A 0.9900 . ?
C48 H48B 0.9900 . ?
C49 H49A 0.9900 . ?
C49 H49B 0.9900 . ?

loop_
_geom_torsion_atom_site_label_1
_geom_torsion_atom_site_label_2
_geom_torsion_atom_site_label_3
_geom_torsion_atom_site_label_4
_geom_torsion
_geom_torsion_site_symmetry_1
_geom_torsion_site_symmetry_2
_geom_torsion_site_symmetry_3
_geom_torsion_site_symmetry_4
_geom_torsion_publ_flag
C6 C1 C2 C3 -2.5(4) . . . . ?
C7 C1 C2 C3 -174.1(3) . . . . ?
C1 C2 C3 C4 1.3(5) . . . . ?
C2 C3 C4 C5 0.1(5) . . . . ?
C3 C4 C5 C6 -0.2(5) . . . . ?
C4 C5 C6 C1 -1.0(5) . . . . ?
C2 C1 C6 C5 2.3(4) . . . . ?
C7 C1 C6 C5 174.3(3) . . . . ?
C10 N1 C7 C1 128.4(3) . . . . ?
C8 N1 C7 C1 -65.3(3) . . . . ?
C10 N1 C7 C17 12.8(4) . . . . ?
C8 N1 C7 C17 179.1(2) . . . . ?
C10 N1 C7 C11 -108.0(3) . . . . ?
C8 N1 C7 C11 58.2(3) . . . . ?
C2 C1 C7 N1 -11.2(4) . . . . ?
C6 C1 C7 N1 177.2(2) . . . . ?
C2 C1 C7 C17 110.6(3) . . . . ?
C6 C1 C7 C17 -61.0(3) . . . . ?
C2 C1 C7 C11 -127.6(3) . . . . ?
C6 C1 C7 C11 60.8(3) . . . . ?
C10 N1 C8 C9 -0.6(3) . . . . ?
C7 N1 C8 C9 -169.4(2) . . . . ?
C10 N1 C8 C23 -179.7(3) . . . . ?
C7 N1 C8 C23 11.5(4) . . . . ?
C23 C8 C9 C26 0.7(4) . . . . ?
N1 C8 C9 C26 -178.5(3) . . . . ?
C23 C8 C9 N2 -180.0(3) . . . . ?
N1 C8 C9 N2 0.8(3) . . . . ?
C10 N2 C9 C8 -0.7(3) . . . . ?
C27 N2 C9 C8 171.0(2) . . . . ?
C10 N2 C9 C26 178.4(3) . . . . ?
C27 N2 C9 C26 -9.8(4) . . . . ?
C8 N1 C10 N2 0.2(3) . . . . ?
C7 N1 C10 N2 167.3(2) . . . . ?
C8 N1 C10 Rh1 173.13(19) . . . . ?
C7 N1 C10 Rh1 -19.7(4) . . . . ?
C9 N2 C10 N1 0.4(3) . . . . ?
C27 N2 C10 N1 -170.4(2) . . . . ?
C9 N2 C10 Rh1 -172.49(19) . . . . ?
C27 N2 C10 Rh1 16.8(4) . . . . ?
N1 C7 C11 C16 -127.1(3) . . . . ?
C1 C7 C11 C16 -7.7(4) . . . . ?
C17 C7 C11 C16 110.2(3) . . . . ?
N1 C7 C11 C12 53.1(3) . . . . ?
C1 C7 C11 C12 172.5(2) . . . . ?
C17 C7 C11 C12 -69.6(3) . . . . ?
C16 C11 C12 C13 -1.2(4) . . . . ?
C7 C11 C12 C13 178.6(3) . . . . ?
C11 C12 C13 C14 0.1(5) . . . . ?
C12 C13 C14 C15 1.1(5) . . . . ?
C13 C14 C15 C16 -1.2(5) . . . . ?
C12 C11 C16 C15 1.0(4) . . . . ?
C7 C11 C16 C15 -178.8(3) . . . . ?
C14 C15 C16 C11 0.2(5) . . . . ?
N1 C7 C17 C22 -114.9(3) . . . . ?
C1 C7 C17 C22 126.5(3) . . . . ?
C11 C7 C17 C22 1.9(4) . . . . ?
N1 C7 C17 C18 72.8(3) . . . . ?
C1 C7 C17 C18 -45.8(3) . . . . ?
C11 C7 C17 C18 -170.4(2) . . . . ?
C22 C17 C18 C19 1.5(4) . . . . ?
C7 C17 C18 C19 174.1(3) . . . . ?
C17 C18 C19 C20 -1.3(5) . . . . ?
C18 C19 C20 C21 0.7(5) . . . . ?
C19 C20 C21 C22 -0.3(5) . . . . ?
C18 C17 C22 C21 -1.1(4) . . . . ?
C7 C17 C22 C21 -173.5(3) . . . . ?
C20 C21 C22 C17 0.6(5) . . . . ?
C9 C8 C23 C24 -1.3(4) . . . . ?
N1 C8 C23 C24 177.7(3) . . . . ?
C8 C23 C24 C25 0.6(5) . . . . ?
C23 C24 C25 C26 0.6(5) . . . . ?
C24 C25 C26 C9 -1.2(4) . . . . ?
C8 C9 C26 C25 0.5(4) . . . . ?
N2 C9 C26 C25 -178.6(3) . . . . ?
C10 N2 C27 C28 -120.3(3) . . . . ?
C9 N2 C27 C28 69.8(3) . . . . ?
C10 N2 C27 C35 -0.3(4) . . . . ?
C9 N2 C27 C35 -170.3(2) . . . . ?
C10 N2 C27 C41 118.3(3) . . . . ?
C9 N2 C27 C41 -51.7(3) . . . . ?
N2 C27 C28 C33 1.1(4) . . . . ?
C35 C27 C28 C33 -122.7(3) . . . . ?
C41 C27 C28 C33 116.5(3) . . . . ?
N2 C27 C28 C29 177.0(3) . . . . ?
C35 C27 C28 C29 53.2(3) . . . . ?
C41 C27 C28 C29 -67.6(3) . . . . ?
C33 C28 C29 C30 -4.1(5) . . . . ?
C27 C28 C29 C30 179.8(3) . . . . ?
C28 C29 C30 C31 0.6(5) . . . . ?
C29 C30 C31 C32 2.7(5) . . . . ?
C30 C31 C32 C33 -2.3(5) . . . . ?
C29 C28 C33 C32 4.4(5) . . . . ?
C27 C28 C33 C32 -179.6(3) . . . . ?
C31 C32 C33 C28 -1.3(5) . . . . ?
N2 C27 C35 C36 102.1(3) . . . . ?
C28 C27 C35 C36 -137.4(3) . . . . ?
C41 C27 C35 C36 -13.6(4) . . . . ?
N2 C27 C35 C40 -82.8(3) . . . . ?
C28 C27 C35 C40 37.7(3) . . . . ?
C41 C27 C35 C40 161.5(2) . . . . ?
C40 C35 C36 C37 1.8(4) . . . . ?
C27 C35 C36 C37 177.0(3) . . . . ?
C35 C36 C37 C38 -1.3(5) . . . . ?
C36 C37 C38 C39 0.1(5) . . . . ?
C37 C38 C39 C40 0.6(5) . . . . ?
C38 C39 C40 C35 0.0(5) . . . . ?
C36 C35 C40 C39 -1.2(4) . . . . ?
C27 C35 C40 C39 -176.5(3) . . . . ?
N2 C27 C41 C46 -38.4(3) . . . . ?
C28 C27 C41 C46 -156.4(3) . . . . ?
C35 C27 C41 C46 83.6(3) . . . . ?
N2 C27 C41 C42 144.7(3) . . . . ?
C28 C27 C41 C42 26.7(4) . . . . ?
C35 C27 C41 C42 -93.4(3) . . . . ?
C46 C41 C42 C43 -0.8(4) . . . . ?
C27 C41 C42 C43 176.2(3) . . . . ?
C41 C42 C43 C44 0.8(5) . . . . ?
C42 C43 C44 C45 0.0(5) . . . . ?
C43 C44 C45 C46 -0.7(5) . . . . ?
C44 C45 C46 C41 0.7(5) . . . . ?
C42 C41 C46 C45 0.1(4) . . . . ?
C27 C41 C46 C45 -177.0(3) . . . . ?
